data_1570848
loop_
_publ_author_name
'Vermersch, Fran&#xe7;ois'
'Wang, Victor T.'
'Abdellaoui, Mehdi'
'Jazzar, Rodolphe'
'Bertrand, Guy'

_publ_section_title
;
 Ambiphilicity of ring-expanded N-heterocyclic carbenes.
;
_journal_issue 10
_journal_name_full 'Chemical science'
_journal_page_first 3707
_journal_page_last 3710
_journal_paper_doi 10.1039/d3sc04543a
_journal_volume 15
_journal_year 2024
_chemical_formula_moiety 'C40 H57 N3, C6 H6'
_chemical_formula_sum 'C46 H63 N3'
_chemical_formula_weight 657.99
_space_group_crystal_system monoclinic
_space_group_IT_number 14
_space_group_name_Hall '-P 2ybc'
_space_group_name_H-M_alt 'P 1 21/c 1'
_atom_sites_solution_hydrogens geom
_atom_sites_solution_primary dual
_audit_creation_date 2023-08-20
_audit_creation_method
;
Olex2 1.5
(compiled 2023.08.17 svn.r577a77a9 for OlexSys, GUI svn.r6817)
;
_audit_update_record
;
2023-08-29 deposited with the CCDC.	2024-01-19 downloaded from the CCDC.
;
_cell_angle_alpha 90
_cell_angle_beta 92.839(6)
_cell_angle_gamma 90
_cell_formula_units_Z 4
_cell_length_a 20.277(3)
_cell_length_b 10.5458(12)
_cell_length_c 18.401(2)
_cell_measurement_reflns_used 7176
_cell_measurement_temperature 100.00
_cell_measurement_theta_max 64.92
_cell_measurement_theta_min 2.18
_cell_volume 3930.0(8)
_computing_cell_refinement 'SAINT v8.40B (Bruker, 2019)'
_computing_data_collection 'APEX4 v2022.1-1 (Bruker, 2022)'
_computing_data_reduction 'SAINT v8.40B (Bruker, 2019)'
_computing_molecular_graphics 'Olex2 1.5 (Dolomanov et al., 2009)'
_computing_publication_material 'Olex2 1.5 (Dolomanov et al., 2009)'
_computing_structure_refinement 'XL  (Sheldrick, 2008)'
_computing_structure_solution 'XT (Sheldrick, 2008)'
_diffrn_ambient_temperature 100.00
_diffrn_detector 'Bruker APEX II CCD'
_diffrn_detector_area_resol_mean 7.9
_diffrn_detector_type 'CCD Area Detector'
_diffrn_measured_fraction_theta_full 0.987
_diffrn_measured_fraction_theta_max 0.920
_diffrn_measurement_device 'Fixed Chi Three-Circle Diffractometer'
_diffrn_measurement_device_type 'Rigaku MicroMax-007HF'
_diffrn_measurement_method '\w and \f scans'
_diffrn_radiation_monochromator 'Double Bounce Multilayer Mirrors'
_diffrn_radiation_probe x-ray
_diffrn_radiation_type CuK\a
_diffrn_radiation_wavelength 1.54178
_diffrn_radiation_xray_symbol K-L~3~
_diffrn_reflns_av_R_equivalents 0.1170
_diffrn_reflns_av_unetI/netI 0.0793
_diffrn_reflns_Laue_measured_fraction_full 0.987
_diffrn_reflns_Laue_measured_fraction_max 0.920
_diffrn_reflns_limit_h_max 24
_diffrn_reflns_limit_h_min -24
_diffrn_reflns_limit_k_max 12
_diffrn_reflns_limit_k_min -12
_diffrn_reflns_limit_l_max 22
_diffrn_reflns_limit_l_min -22
_diffrn_reflns_number 64029
_diffrn_reflns_point_group_measured_fraction_full 0.987
_diffrn_reflns_point_group_measured_fraction_max 0.920
_diffrn_reflns_theta_full 67.679
_diffrn_reflns_theta_max 72.454
_diffrn_reflns_theta_min 2.182
_diffrn_source 'Micro Focus Rotating Anode'
_diffrn_source_current 30.0
_diffrn_source_power 1.2
_diffrn_source_type 'Bruker TXS'
_diffrn_source_voltage 40.0
_diffrn_standards_number 0
_exptl_absorpt_coefficient_mu 0.478
_exptl_absorpt_correction_T_max 0.7526
_exptl_absorpt_correction_T_min 0.5718
_exptl_absorpt_correction_type multi-scan
_exptl_absorpt_process_details
;
SADABS-2016/2 (Bruker,2016/2) was used for absorption correction.
wR2(int) was 0.1158 before and 0.0755 after correction.
The Ratio of minimum to maximum transmission is 0.7598.
The \l/2 correction factor is Not present.
;
_exptl_crystal_colour colourless
_exptl_crystal_colour_primary colourless
_exptl_crystal_density_diffrn 1.112
_exptl_crystal_description block
_exptl_crystal_F_000 1440
_exptl_crystal_size_max 0.23
_exptl_crystal_size_mid 0.15
_exptl_crystal_size_min 0.01
_refine_diff_density_max 0.339
_refine_diff_density_min -0.342
_refine_diff_density_rms 0.051
_refine_ls_extinction_method none
_refine_ls_goodness_of_fit_ref 1.089
_refine_ls_hydrogen_treatment constr
_refine_ls_matrix_type full
_refine_ls_number_parameters 450
_refine_ls_number_reflns 7157
_refine_ls_number_restraints 0
_refine_ls_restrained_S_all 1.089
_refine_ls_R_factor_all 0.0986
_refine_ls_R_factor_gt 0.0714
_refine_ls_shift/su_max 0.000
_refine_ls_shift/su_mean 0.000
_refine_ls_structure_factor_coef Fsqd
_refine_ls_weighting_details 'w=1/[\s^2^(Fo^2^)+4.9207P] where P=(Fo^2^+2Fc^2^)/3'
_refine_ls_weighting_scheme calc
_refine_ls_wR_factor_gt 0.1465
_refine_ls_wR_factor_ref 0.1601
_reflns_Friedel_coverage 0.000
_reflns_number_gt 5203
_reflns_number_total 7157
_reflns_threshold_expression 'I > 2\s(I)'
_cod_data_source_file d3sc04543a2.cif
_cod_data_source_block 2b
_cod_depositor_comments
;
The following automatic conversions were performed:

data item '_diffrn_radiation_probe' value 'X-ray' was changed to
'x-ray' in accordance with the
/home/data/users/saulius/crontab/automatic-downloads/rss-feeds/RSC/lib/dictionaries/cif_core.dic
dictionary named 'cif_core.dic' version 2.4.2 last updated on
2011-04-26.

Automatic conversion script
Id: cif_fix_values 8170 2020-07-09 18:12:32Z antanas 

 Adding full bibliography for 1570844--1570850.cif.
;
_cod_database_code 1570848
_shelx_shelxl_version_number 2019/1
_shelx_space_group_comment
;
The symmetry employed for this shelxl refinement is uniquely defined
by the following loop, which should always be used as a source of
symmetry information in preference to the above space-group names.
They are only intended as comments.
;
_shelx_estimated_absorpt_t_max 0.995
_shelx_estimated_absorpt_t_min 0.898
_olex2_refinement_description
;
1.a Ternary CH refined with riding coordinates:
 C16(H16), C25(H25), C28(H28), C13(H13), C33(H33), C35(H35), C40(H40)
1.b Secondary CH2 refined with riding coordinates:
 C6(H6A,H6B), C3(H3A,H3B), C5(H5A,H5B), C4(H4A,H4B), C36(H36A,H36B), C32(H32A,
 H32B), C39(H39A,H39B), C38(H38A,H38B), C37(H37A,H37B), C34(H34A,H34B)
1.c Aromatic/amide H refined with riding coordinates:
 C23(H23), C21(H21), C9(H9), C22(H22), C11(H11), C10(H10), C018(H018),
 C019(H019), C01A(H01A), C01B(H01B), C01C(H01C), C01D(H01D)
1.d Idealised Me refined as rotating group:
 C27(H27A,H27B,H27C), C18(H18A,H18B,H18C), C14(H14A,H14B,H14C), C26(H26A,H26B,
 H26C), C30(H30A,H30B,H30C), C15(H15A,H15B,H15C), C29(H29A,H29B,H29C), C17(H17A,
 H17B,H17C)
;
_olex2_submission_special_instructions 'No special instructions were received'

loop_
_space_group_symop_operation_xyz
'x, y, z'
'-x, y+1/2, -z+1/2'
'-x, -y, -z'
'x, -y-1/2, z-1/2'

loop_
_atom_site_label
_atom_site_type_symbol
_atom_site_fract_x
_atom_site_fract_y
_atom_site_fract_z
_atom_site_U_iso_or_equiv
_atom_site_adp_type
_atom_site_occupancy
_atom_site_site_symmetry_order
_atom_site_calc_flag
_atom_site_refinement_flags_posn
_atom_site_refinement_flags_adp
_atom_site_refinement_flags_occupancy
_atom_site_disorder_assembly
_atom_site_disorder_group
N2 N 0.16806(9) 0.8210(2) 0.42434(10) 0.0202(4) Uani 1 1 d . . . . .
N1 N 0.26687(9) 0.7558(2) 0.49023(10) 0.0208(4) Uani 1 1 d . . . . .
N3 N 0.29857(10) 0.8280(2) 0.30908(11) 0.0256(5) Uani 1 1 d . . . . .
C19 C 0.13490(11) 0.8388(2) 0.35384(12) 0.0202(5) Uani 1 1 d . . . . .
C24 C 0.12384(11) 0.7328(2) 0.30888(13) 0.0219(5) Uani 1 1 d . . . . .
C1 C 0.23652(11) 0.8034(2) 0.42456(13) 0.0213(5) Uani 1 1 d . . . . .
C7 C 0.33838(11) 0.7572(2) 0.49376(13) 0.0216(5) Uani 1 1 d . . . . .
C20 C 0.11427(11) 0.9608(2) 0.33106(13) 0.0231(5) Uani 1 1 d . . . . .
C16 C 0.34217(12) 0.5489(2) 0.42080(14) 0.0260(6) Uani 1 1 d . . . . .
H16 H 0.294403 0.570042 0.411695 0.031 Uiso 1 1 calc R U . . .
C2 C 0.27270(11) 0.8367(3) 0.36902(13) 0.0247(5) Uani 1 1 d . . . . .
C25 C 0.14673(12) 0.6003(2) 0.33087(14) 0.0245(5) Uani 1 1 d . . . . .
H25 H 0.168478 0.605828 0.380741 0.029 Uiso 1 1 calc R U . . .
C6 C 0.23473(11) 0.6508(2) 0.52748(13) 0.0234(5) Uani 1 1 d . . . . .
H6A H 0.268838 0.601351 0.555457 0.028 Uiso 1 1 calc R U . . .
H6B H 0.213548 0.593742 0.490532 0.028 Uiso 1 1 calc R U . . .
C12 C 0.36989(12) 0.8602(3) 0.52941(13) 0.0248(5) Uani 1 1 d . . . . .
C28 C 0.12731(13) 1.0798(2) 0.37587(15) 0.0281(6) Uani 1 1 d . . . . .
H28 H 0.153291 1.055081 0.421275 0.034 Uiso 1 1 calc R U . . .
C3 C 0.13562(12) 0.8611(3) 0.48992(13) 0.0251(5) Uani 1 1 d . . . . .
H3A H 0.093603 0.904145 0.475487 0.030 Uiso 1 1 calc R U . . .
H3B H 0.164214 0.923069 0.516828 0.030 Uiso 1 1 calc R U . . .
C8 C 0.37436(12) 0.6575(3) 0.46367(13) 0.0244(5) Uani 1 1 d . . . . .
C31 C 0.34248(12) 0.9294(3) 0.28270(14) 0.0260(6) Uani 1 1 d . . . . .
C23 C 0.09028(12) 0.7496(3) 0.24161(13) 0.0267(6) Uani 1 1 d . . . . .
H23 H 0.082340 0.678468 0.210737 0.032 Uiso 1 1 calc R U . . .
C5 C 0.18283(12) 0.6953(3) 0.57900(13) 0.0276(6) Uani 1 1 d . . . . .
H5A H 0.169713 0.622649 0.609166 0.033 Uiso 1 1 calc R U . . .
H5B H 0.202686 0.760399 0.612087 0.033 Uiso 1 1 calc R U . . .
C4 C 0.12137(12) 0.7504(3) 0.54001(14) 0.0286(6) Uani 1 1 d . . . . .
H4A H 0.090690 0.779308 0.576813 0.034 Uiso 1 1 calc R U . . .
H4B H 0.098907 0.682622 0.510965 0.034 Uiso 1 1 calc R U . . .
C21 C 0.08022(12) 0.9723(3) 0.26329(14) 0.0287(6) Uani 1 1 d . . . . .
H21 H 0.065004 1.053401 0.247464 0.034 Uiso 1 1 calc R U . . .
C13 C 0.33122(13) 0.9667(3) 0.56260(14) 0.0276(6) Uani 1 1 d . . . . .
H13 H 0.284956 0.962996 0.541189 0.033 Uiso 1 1 calc R U . . .
C9 C 0.44342(12) 0.6608(3) 0.47341(14) 0.0310(6) Uani 1 1 d . . . . .
H9 H 0.468897 0.593009 0.455565 0.037 Uiso 1 1 calc R U . . .
C22 C 0.06831(13) 0.8683(3) 0.21899(14) 0.0299(6) Uani 1 1 d . . . . .
H22 H 0.045133 0.878022 0.173189 0.036 Uiso 1 1 calc R U . . .
C27 C 0.19795(13) 0.5510(3) 0.27938(16) 0.0324(6) Uani 1 1 d . . . . .
H27A H 0.177954 0.545429 0.229899 0.049 Uiso 1 1 calc R U . . .
H27B H 0.213068 0.466835 0.295386 0.049 Uiso 1 1 calc R U . . .
H27C H 0.235620 0.609319 0.279898 0.049 Uiso 1 1 calc R U . . .
C11 C 0.43889(12) 0.8604(3) 0.53527(15) 0.0318(6) Uani 1 1 d . . . . .
H11 H 0.461340 0.930004 0.558026 0.038 Uiso 1 1 calc R U . . .
C36 C 0.36162(13) 1.0310(3) 0.33857(14) 0.0312(6) Uani 1 1 d . . . . .
H36A H 0.384749 0.991458 0.381469 0.037 Uiso 1 1 calc R U . . .
H36B H 0.321405 1.073384 0.354949 0.037 Uiso 1 1 calc R U . . .
C32 C 0.30673(13) 0.9895(3) 0.21625(14) 0.0291(6) Uani 1 1 d . . . . .
H32A H 0.265760 1.031325 0.230963 0.035 Uiso 1 1 calc R U . . .
H32B H 0.294417 0.922977 0.180123 0.035 Uiso 1 1 calc R U . . .
C10 C 0.47488(13) 0.7615(3) 0.50865(15) 0.0350(7) Uani 1 1 d . . . . .
H10 H 0.521690 0.762411 0.514528 0.042 Uiso 1 1 calc R U . . .
C39 C 0.40515(13) 0.8633(3) 0.25842(15) 0.0314(6) Uani 1 1 d . . . . .
H39A H 0.428599 0.822996 0.300857 0.038 Uiso 1 1 calc R U . . .
H39B H 0.393094 0.796301 0.222517 0.038 Uiso 1 1 calc R U . . .
C18 C 0.37244(14) 0.5301(3) 0.34669(15) 0.0339(6) Uani 1 1 d . . . . .
H18A H 0.369367 0.609494 0.319027 0.051 Uiso 1 1 calc R U . . .
H18B H 0.348362 0.463234 0.319610 0.051 Uiso 1 1 calc R U . . .
H18C H 0.418916 0.505696 0.354151 0.051 Uiso 1 1 calc R U . . .
C33 C 0.35192(15) 1.0877(3) 0.18200(15) 0.0351(7) Uani 1 1 d . . . . .
H33 H 0.328098 1.127607 0.138962 0.042 Uiso 1 1 calc R U . . .
C35 C 0.40704(15) 1.1293(3) 0.30472(16) 0.0393(7) Uani 1 1 d . . . . .
H35 H 0.419403 1.196270 0.341405 0.047 Uiso 1 1 calc R U . . .
C14 C 0.32856(14) 0.9474(3) 0.64460(15) 0.0362(7) Uani 1 1 d . . . . .
H14A H 0.307959 0.865465 0.654257 0.054 Uiso 1 1 calc R U . . .
H14B H 0.302532 1.015550 0.665342 0.054 Uiso 1 1 calc R U . . .
H14C H 0.373476 0.948840 0.666841 0.054 Uiso 1 1 calc R U . . .
C26 C 0.08845(14) 0.5090(3) 0.33425(18) 0.0363(7) Uani 1 1 d . . . . .
H26A H 0.056645 0.542364 0.367788 0.054 Uiso 1 1 calc R U . . .
H26B H 0.104362 0.425987 0.351492 0.054 Uiso 1 1 calc R U . . .
H26C H 0.066981 0.499962 0.285626 0.054 Uiso 1 1 calc R U . . .
C30 C 0.06230(14) 1.1396(3) 0.39812(16) 0.0363(7) Uani 1 1 d . . . . .
H30A H 0.037107 1.169347 0.354590 0.054 Uiso 1 1 calc R U . . .
H30B H 0.071903 1.211362 0.430767 0.054 Uiso 1 1 calc R U . . .
H30C H 0.036370 1.076175 0.423191 0.054 Uiso 1 1 calc R U . . .
C40 C 0.45035(14) 0.9607(3) 0.22428(16) 0.0375(7) Uani 1 1 d . . . . .
H40 H 0.491135 0.917432 0.208518 0.045 Uiso 1 1 calc R U . . .
C15 C 0.35875(16) 1.0985(3) 0.54700(16) 0.0393(7) Uani 1 1 d . . . . .
H15A H 0.402865 1.107051 0.570750 0.059 Uiso 1 1 calc R U . . .
H15B H 0.329472 1.163280 0.565886 0.059 Uiso 1 1 calc R U . . .
H15C H 0.361566 1.109585 0.494365 0.059 Uiso 1 1 calc R U . . .
C29 C 0.16803(15) 1.1767(3) 0.33516(18) 0.0396(7) Uani 1 1 d . . . . .
H29A H 0.209039 1.137015 0.320639 0.059 Uiso 1 1 calc R U . . .
H29B H 0.178568 1.249105 0.367060 0.059 Uiso 1 1 calc R U . . .
H29C H 0.142511 1.206030 0.291749 0.059 Uiso 1 1 calc R U . . .
C17 C 0.34640(15) 0.4234(3) 0.46317(16) 0.0363(7) Uani 1 1 d . . . . .
H17A H 0.392828 0.399723 0.472033 0.054 Uiso 1 1 calc R U . . .
H17B H 0.323414 0.356831 0.434729 0.054 Uiso 1 1 calc R U . . .
H17C H 0.325638 0.433742 0.509781 0.054 Uiso 1 1 calc R U . . .
C38 C 0.41389(15) 1.0223(3) 0.15786(16) 0.0416(7) Uani 1 1 d . . . . .
H38A H 0.443055 1.084904 0.135437 0.050 Uiso 1 1 calc R U . . .
H38B H 0.401919 0.956604 0.121095 0.050 Uiso 1 1 calc R U . . .
C37 C 0.46936(14) 1.0636(3) 0.27997(17) 0.0440(8) Uani 1 1 d . . . . .
H37A H 0.498563 1.126600 0.257922 0.053 Uiso 1 1 calc R U . . .
H37B H 0.493725 1.025214 0.322415 0.053 Uiso 1 1 calc R U . . .
C34 C 0.37039(16) 1.1899(3) 0.23855(16) 0.0419(7) Uani 1 1 d . . . . .
H34A H 0.329928 1.232596 0.254012 0.050 Uiso 1 1 calc R U . . .
H34B H 0.398902 1.254403 0.216818 0.050 Uiso 1 1 calc R U . . .
C018 C 0.06107(17) 0.3475(3) 0.56628(18) 0.0479(8) Uani 1 1 d . . . . .
H018 H 0.026317 0.404354 0.552568 0.057 Uiso 1 1 calc R U . . .
C019 C 0.04860(15) 0.2462(4) 0.60987(18) 0.0481(8) Uani 1 1 d . . . . .
H019 H 0.005487 0.233287 0.626471 0.058 Uiso 1 1 calc R U . . .
C01A C 0.12273(18) 0.3680(3) 0.5422(2) 0.0519(9) Uani 1 1 d . . . . .
H01A H 0.130763 0.438209 0.511520 0.062 Uiso 1 1 calc R U . . .
C01B C 0.09849(19) 0.1633(4) 0.6296(2) 0.0614(10) Uani 1 1 d . . . . .
H01B H 0.090014 0.092423 0.659652 0.074 Uiso 1 1 calc R U . . .
C01C C 0.17329(17) 0.2861(4) 0.5626(2) 0.0653(11) Uani 1 1 d . . . . .
H01C H 0.216524 0.301014 0.546869 0.078 Uiso 1 1 calc R U . . .
C01D C 0.16141(18) 0.1836(5) 0.6055(2) 0.0700(12) Uani 1 1 d . . . . .
H01D H 0.196141 0.126371 0.618687 0.084 Uiso 1 1 calc R U . . .

loop_
_atom_site_aniso_label
_atom_site_aniso_U_11
_atom_site_aniso_U_22
_atom_site_aniso_U_33
_atom_site_aniso_U_23
_atom_site_aniso_U_13
_atom_site_aniso_U_12
N2 0.0193(9) 0.0253(11) 0.0162(10) -0.0004(8) 0.0023(7) 0.0029(8)
N1 0.0185(9) 0.0243(11) 0.0198(10) 0.0045(9) 0.0015(7) -0.0001(8)
N3 0.0236(10) 0.0292(12) 0.0239(11) 0.0029(9) 0.0012(8) -0.0012(9)
C19 0.0168(10) 0.0243(13) 0.0196(12) 0.0025(10) 0.0029(9) 0.0011(9)
C24 0.0208(11) 0.0235(14) 0.0217(12) -0.0007(10) 0.0041(9) 0.0013(10)
C1 0.0177(11) 0.0223(13) 0.0237(12) 0.0032(10) 0.0004(9) -0.0009(9)
C7 0.0179(11) 0.0266(14) 0.0206(12) 0.0046(10) 0.0019(9) 0.0015(10)
C20 0.0227(12) 0.0246(14) 0.0224(12) 0.0010(10) 0.0046(9) 0.0026(10)
C16 0.0282(12) 0.0262(14) 0.0241(13) 0.0009(11) 0.0046(10) 0.0055(10)
C2 0.0206(11) 0.0304(14) 0.0231(13) 0.0072(11) 0.0011(9) 0.0030(10)
C25 0.0276(12) 0.0225(14) 0.0236(13) -0.0027(11) 0.0028(10) 0.0007(10)
C6 0.0228(11) 0.0260(14) 0.0217(12) 0.0055(10) 0.0033(9) -0.0009(10)
C12 0.0224(11) 0.0309(15) 0.0208(12) 0.0031(11) -0.0003(9) -0.0005(10)
C28 0.0308(13) 0.0229(14) 0.0307(14) -0.0003(11) 0.0011(10) 0.0023(11)
C3 0.0239(12) 0.0293(15) 0.0225(13) -0.0026(11) 0.0044(9) 0.0045(10)
C8 0.0233(12) 0.0291(14) 0.0211(12) 0.0055(11) 0.0041(9) 0.0038(10)
C31 0.0264(12) 0.0265(14) 0.0255(13) 0.0042(11) 0.0061(10) -0.0028(10)
C23 0.0284(12) 0.0307(15) 0.0211(13) -0.0046(11) 0.0018(10) 0.0038(11)
C5 0.0276(12) 0.0360(16) 0.0196(12) 0.0047(11) 0.0053(10) 0.0012(11)
C4 0.0246(12) 0.0387(16) 0.0232(13) 0.0007(12) 0.0070(10) 0.0024(11)
C21 0.0302(13) 0.0302(15) 0.0257(14) 0.0043(11) 0.0020(10) 0.0083(11)
C13 0.0267(12) 0.0274(15) 0.0285(14) -0.0027(11) -0.0004(10) -0.0017(11)
C9 0.0249(12) 0.0384(17) 0.0302(14) 0.0038(12) 0.0069(10) 0.0076(12)
C22 0.0312(13) 0.0386(16) 0.0196(13) -0.0011(11) -0.0014(10) 0.0094(12)
C27 0.0279(13) 0.0283(15) 0.0412(16) -0.0059(12) 0.0050(11) 0.0026(11)
C11 0.0248(12) 0.0395(17) 0.0310(14) 0.0018(12) -0.0004(10) -0.0044(12)
C36 0.0340(14) 0.0348(16) 0.0252(14) -0.0007(12) 0.0048(11) -0.0043(12)
C32 0.0337(14) 0.0321(15) 0.0214(13) 0.0000(11) 0.0017(10) -0.0018(11)
C10 0.0203(12) 0.0489(19) 0.0357(15) 0.0036(14) 0.0007(11) 0.0018(12)
C39 0.0276(13) 0.0364(16) 0.0307(14) 0.0003(12) 0.0059(11) -0.0019(11)
C18 0.0375(15) 0.0347(16) 0.0301(15) -0.0029(12) 0.0081(12) 0.0069(12)
C33 0.0474(16) 0.0330(16) 0.0250(14) 0.0068(12) 0.0027(12) -0.0061(13)
C35 0.0489(17) 0.0362(17) 0.0330(16) -0.0054(13) 0.0049(13) -0.0158(14)
C14 0.0378(15) 0.0376(17) 0.0340(16) 0.0004(13) 0.0096(12) 0.0026(13)
C26 0.0333(15) 0.0253(15) 0.0511(18) -0.0003(13) 0.0103(13) -0.0004(12)
C30 0.0387(15) 0.0303(16) 0.0399(16) -0.0069(13) 0.0035(12) 0.0081(12)
C40 0.0297(14) 0.0454(18) 0.0384(16) 0.0045(14) 0.0122(12) -0.0050(13)
C15 0.0542(18) 0.0335(17) 0.0305(15) -0.0012(13) 0.0064(13) -0.0073(14)
C29 0.0397(16) 0.0275(16) 0.0521(19) 0.0024(14) 0.0072(13) 0.0014(12)
C17 0.0450(16) 0.0294(16) 0.0347(16) 0.0025(13) 0.0046(12) 0.0050(13)
C38 0.0504(18) 0.0446(19) 0.0313(15) 0.0041(14) 0.0150(13) -0.0125(14)
C37 0.0354(15) 0.054(2) 0.0429(18) 0.0019(15) 0.0048(13) -0.0172(14)
C34 0.0560(19) 0.0312(17) 0.0390(17) 0.0042(14) 0.0090(14) -0.0100(14)
C018 0.0515(19) 0.045(2) 0.0482(19) -0.0033(16) 0.0111(15) 0.0111(15)
C019 0.0366(16) 0.064(2) 0.0446(18) -0.0033(17) 0.0148(13) -0.0004(15)
C01A 0.058(2) 0.042(2) 0.056(2) 0.0035(16) 0.0056(16) -0.0162(16)
C01B 0.064(2) 0.062(3) 0.059(2) 0.023(2) 0.0136(18) 0.0038(19)
C01C 0.0361(18) 0.091(3) 0.069(3) 0.010(2) 0.0058(16) -0.0163(19)
C01D 0.047(2) 0.091(3) 0.073(3) 0.017(2) 0.0028(18) 0.024(2)

loop_
_atom_type_symbol
_atom_type_description
_atom_type_scat_dispersion_real
_atom_type_scat_dispersion_imag
_atom_type_scat_source
C C 0.0181 0.0091 'International Tables Vol C Tables 4.2.6.8 and 6.1.1.4'
H H 0.0000 0.0000 'International Tables Vol C Tables 4.2.6.8 and 6.1.1.4'
N N 0.0311 0.0180 'International Tables Vol C Tables 4.2.6.8 and 6.1.1.4'

loop_
_geom_angle_atom_site_label_1
_geom_angle_atom_site_label_2
_geom_angle_atom_site_label_3
_geom_angle
_geom_angle_site_symmetry_1
_geom_angle_site_symmetry_3
_geom_angle_publ_flag
C19 N2 C3 119.64(18) . . ?
C1 N2 C19 115.94(18) . . ?
C1 N2 C3 121.41(19) . . ?
C1 N1 C7 115.17(18) . . ?
C1 N1 C6 118.61(19) . . ?
C7 N1 C6 116.89(19) . . ?
C2 N3 C31 121.3(2) . . ?
C24 C19 N2 118.7(2) . . ?
C24 C19 C20 121.0(2) . . ?
C20 C19 N2 120.3(2) . . ?
C19 C24 C25 122.5(2) . . ?
C23 C24 C19 118.6(2) . . ?
C23 C24 C25 118.8(2) . . ?
N2 C1 N1 115.92(19) . . ?
C2 C1 N2 123.0(2) . . ?
C2 C1 N1 120.9(2) . . ?
C12 C7 N1 117.4(2) . . ?
C12 C7 C8 121.9(2) . . ?
C8 C7 N1 120.8(2) . . ?
C19 C20 C28 123.5(2) . . ?
C21 C20 C19 118.0(2) . . ?
C21 C20 C28 118.5(2) . . ?
C8 C16 H16 107.8 . . ?
C8 C16 C18 112.2(2) . . ?
C8 C16 C17 112.0(2) . . ?
C18 C16 H16 107.8 . . ?
C18 C16 C17 109.0(2) . . ?
C17 C16 H16 107.8 . . ?
N3 C2 C1 158.2(3) . . ?
C24 C25 H25 107.8 . . ?
C24 C25 C27 110.8(2) . . ?
C24 C25 C26 111.3(2) . . ?
C27 C25 H25 107.8 . . ?
C26 C25 H25 107.8 . . ?
C26 C25 C27 111.1(2) . . ?
N1 C6 H6A 108.9 . . ?
N1 C6 H6B 108.9 . . ?
N1 C6 C5 113.2(2) . . ?
H6A C6 H6B 107.8 . . ?
C5 C6 H6A 108.9 . . ?
C5 C6 H6B 108.9 . . ?
C7 C12 C13 121.9(2) . . ?
C11 C12 C7 117.9(2) . . ?
C11 C12 C13 120.2(2) . . ?
C20 C28 H28 108.0 . . ?
C20 C28 C30 110.8(2) . . ?
C20 C28 C29 111.7(2) . . ?
C30 C28 H28 108.0 . . ?
C29 C28 H28 108.0 . . ?
C29 C28 C30 110.3(2) . . ?
N2 C3 H3A 109.1 . . ?
N2 C3 H3B 109.1 . . ?
N2 C3 C4 112.5(2) . . ?
H3A C3 H3B 107.8 . . ?
C4 C3 H3A 109.1 . . ?
C4 C3 H3B 109.1 . . ?
C7 C8 C16 123.3(2) . . ?
C9 C8 C7 117.7(2) . . ?
C9 C8 C16 119.0(2) . . ?
N3 C31 C36 115.0(2) . . ?
N3 C31 C32 106.9(2) . . ?
N3 C31 C39 106.6(2) . . ?
C36 C31 C32 110.1(2) . . ?
C36 C31 C39 109.2(2) . . ?
C32 C31 C39 108.8(2) . . ?
C24 C23 H23 119.4 . . ?
C22 C23 C24 121.1(2) . . ?
C22 C23 H23 119.4 . . ?
C6 C5 H5A 108.9 . . ?
C6 C5 H5B 108.9 . . ?
H5A C5 H5B 107.7 . . ?
C4 C5 C6 113.5(2) . . ?
C4 C5 H5A 108.9 . . ?
C4 C5 H5B 108.9 . . ?
C3 C4 H4A 108.8 . . ?
C3 C4 H4B 108.8 . . ?
C5 C4 C3 113.7(2) . . ?
C5 C4 H4A 108.8 . . ?
C5 C4 H4B 108.8 . . ?
H4A C4 H4B 107.7 . . ?
C20 C21 H21 119.3 . . ?
C22 C21 C20 121.4(2) . . ?
C22 C21 H21 119.3 . . ?
C12 C13 H13 107.8 . . ?
C12 C13 C14 110.1(2) . . ?
C12 C13 C15 113.4(2) . . ?
C14 C13 H13 107.8 . . ?
C14 C13 C15 109.7(2) . . ?
C15 C13 H13 107.8 . . ?
C8 C9 H9 119.6 . . ?
C10 C9 C8 120.9(3) . . ?
C10 C9 H9 119.6 . . ?
C23 C22 H22 120.1 . . ?
C21 C22 C23 119.7(2) . . ?
C21 C22 H22 120.1 . . ?
C25 C27 H27A 109.5 . . ?
C25 C27 H27B 109.5 . . ?
C25 C27 H27C 109.5 . . ?
H27A C27 H27B 109.5 . . ?
H27A C27 H27C 109.5 . . ?
H27B C27 H27C 109.5 . . ?
C12 C11 H11 119.4 . . ?
C10 C11 C12 121.2(3) . . ?
C10 C11 H11 119.4 . . ?
C31 C36 H36A 109.7 . . ?
C31 C36 H36B 109.7 . . ?
C31 C36 C35 109.8(2) . . ?
H36A C36 H36B 108.2 . . ?
C35 C36 H36A 109.7 . . ?
C35 C36 H36B 109.7 . . ?
C31 C32 H32A 109.7 . . ?
C31 C32 H32B 109.7 . . ?
C31 C32 C33 109.8(2) . . ?
H32A C32 H32B 108.2 . . ?
C33 C32 H32A 109.7 . . ?
C33 C32 H32B 109.7 . . ?
C9 C10 H10 119.7 . . ?
C11 C10 C9 120.5(2) . . ?
C11 C10 H10 119.7 . . ?
C31 C39 H39A 109.7 . . ?
C31 C39 H39B 109.7 . . ?
H39A C39 H39B 108.2 . . ?
C40 C39 C31 109.6(2) . . ?
C40 C39 H39A 109.7 . . ?
C40 C39 H39B 109.7 . . ?
C16 C18 H18A 109.5 . . ?
C16 C18 H18B 109.5 . . ?
C16 C18 H18C 109.5 . . ?
H18A C18 H18B 109.5 . . ?
H18A C18 H18C 109.5 . . ?
H18B C18 H18C 109.5 . . ?
C32 C33 H33 109.5 . . ?
C38 C33 C32 109.4(2) . . ?
C38 C33 H33 109.5 . . ?
C38 C33 C34 109.9(3) . . ?
C34 C33 C32 109.0(2) . . ?
C34 C33 H33 109.5 . . ?
C36 C35 H35 109.7 . . ?
C37 C35 C36 109.6(3) . . ?
C37 C35 H35 109.7 . . ?
C37 C35 C34 109.1(2) . . ?
C34 C35 C36 109.0(2) . . ?
C34 C35 H35 109.7 . . ?
C13 C14 H14A 109.5 . . ?
C13 C14 H14B 109.5 . . ?
C13 C14 H14C 109.5 . . ?
H14A C14 H14B 109.5 . . ?
H14A C14 H14C 109.5 . . ?
H14B C14 H14C 109.5 . . ?
C25 C26 H26A 109.5 . . ?
C25 C26 H26B 109.5 . . ?
C25 C26 H26C 109.5 . . ?
H26A C26 H26B 109.5 . . ?
H26A C26 H26C 109.5 . . ?
H26B C26 H26C 109.5 . . ?
C28 C30 H30A 109.5 . . ?
C28 C30 H30B 109.5 . . ?
C28 C30 H30C 109.5 . . ?
H30A C30 H30B 109.5 . . ?
H30A C30 H30C 109.5 . . ?
H30B C30 H30C 109.5 . . ?
C39 C40 H40 109.5 . . ?
C39 C40 C38 109.6(2) . . ?
C38 C40 H40 109.5 . . ?
C37 C40 C39 109.7(2) . . ?
C37 C40 H40 109.5 . . ?
C37 C40 C38 109.1(3) . . ?
C13 C15 H15A 109.5 . . ?
C13 C15 H15B 109.5 . . ?
C13 C15 H15C 109.5 . . ?
H15A C15 H15B 109.5 . . ?
H15A C15 H15C 109.5 . . ?
H15B C15 H15C 109.5 . . ?
C28 C29 H29A 109.5 . . ?
C28 C29 H29B 109.5 . . ?
C28 C29 H29C 109.5 . . ?
H29A C29 H29B 109.5 . . ?
H29A C29 H29C 109.5 . . ?
H29B C29 H29C 109.5 . . ?
C16 C17 H17A 109.5 . . ?
C16 C17 H17B 109.5 . . ?
C16 C17 H17C 109.5 . . ?
H17A C17 H17B 109.5 . . ?
H17A C17 H17C 109.5 . . ?
H17B C17 H17C 109.5 . . ?
C33 C38 C40 109.3(2) . . ?
C33 C38 H38A 109.8 . . ?
C33 C38 H38B 109.8 . . ?
C40 C38 H38A 109.8 . . ?
C40 C38 H38B 109.8 . . ?
H38A C38 H38B 108.3 . . ?
C35 C37 H37A 109.7 . . ?
C35 C37 H37B 109.7 . . ?
C40 C37 C35 109.7(2) . . ?
C40 C37 H37A 109.7 . . ?
C40 C37 H37B 109.7 . . ?
H37A C37 H37B 108.2 . . ?
C33 C34 C35 109.8(3) . . ?
C33 C34 H34A 109.7 . . ?
C33 C34 H34B 109.7 . . ?
C35 C34 H34A 109.7 . . ?
C35 C34 H34B 109.7 . . ?
H34A C34 H34B 108.2 . . ?
C019 C018 H018 119.5 . . ?
C01A C018 H018 119.5 . . ?
C01A C018 C019 120.9(3) . . ?
C018 C019 H019 120.1 . . ?
C018 C019 C01B 119.9(3) . . ?
C01B C019 H019 120.1 . . ?
C018 C01A H01A 120.2 . . ?
C018 C01A C01C 119.5(3) . . ?
C01C C01A H01A 120.2 . . ?
C019 C01B H01B 120.2 . . ?
C019 C01B C01D 119.6(4) . . ?
C01D C01B H01B 120.2 . . ?
C01A C01C H01C 119.9 . . ?
C01D C01C C01A 120.2(3) . . ?
C01D C01C H01C 119.9 . . ?
C01B C01D H01D 120.1 . . ?
C01C C01D C01B 119.9(4) . . ?
C01C C01D H01D 120.1 . . ?

loop_
_geom_bond_atom_site_label_1
_geom_bond_atom_site_label_2
_geom_bond_distance
_geom_bond_site_symmetry_2
_geom_bond_publ_flag
N2 C19 1.444(3) . ?
N2 C1 1.400(3) . ?
N2 C3 1.465(3) . ?
N1 C1 1.420(3) . ?
N1 C7 1.448(3) . ?
N1 C6 1.472(3) . ?
N3 C2 1.248(3) . ?
N3 C31 1.488(3) . ?
C19 C24 1.402(3) . ?
C19 C20 1.410(3) . ?
C24 C25 1.521(4) . ?
C24 C23 1.394(3) . ?
C1 C2 1.334(3) . ?
C7 C12 1.406(4) . ?
C7 C8 1.409(4) . ?
C20 C28 1.518(4) . ?
C20 C21 1.400(4) . ?
C16 H16 1.0000 . ?
C16 C8 1.520(4) . ?
C16 C18 1.536(3) . ?
C16 C17 1.536(4) . ?
C25 H25 1.0000 . ?
C25 C27 1.531(3) . ?
C25 C26 1.528(4) . ?
C6 H6A 0.9900 . ?
C6 H6B 0.9900 . ?
C6 C5 1.525(3) . ?
C12 C13 1.516(4) . ?
C12 C11 1.398(3) . ?
C28 H28 1.0000 . ?
C28 C30 1.535(4) . ?
C28 C29 1.532(4) . ?
C3 H3A 0.9900 . ?
C3 H3B 0.9900 . ?
C3 C4 1.524(4) . ?
C8 C9 1.403(3) . ?
C31 C36 1.522(4) . ?
C31 C32 1.528(4) . ?
C31 C39 1.535(4) . ?
C23 H23 0.9500 . ?
C23 C22 1.385(4) . ?
C5 H5A 0.9900 . ?
C5 H5B 0.9900 . ?
C5 C4 1.522(4) . ?
C4 H4A 0.9900 . ?
C4 H4B 0.9900 . ?
C21 H21 0.9500 . ?
C21 C22 1.381(4) . ?
C13 H13 1.0000 . ?
C13 C14 1.526(4) . ?
C13 C15 1.530(4) . ?
C9 H9 0.9500 . ?
C9 C10 1.384(4) . ?
C22 H22 0.9500 . ?
C27 H27A 0.9800 . ?
C27 H27B 0.9800 . ?
C27 H27C 0.9800 . ?
C11 H11 0.9500 . ?
C11 C10 1.377(4) . ?
C36 H36A 0.9900 . ?
C36 H36B 0.9900 . ?
C36 C35 1.539(4) . ?
C32 H32A 0.9900 . ?
C32 H32B 0.9900 . ?
C32 C33 1.538(4) . ?
C10 H10 0.9500 . ?
C39 H39A 0.9900 . ?
C39 H39B 0.9900 . ?
C39 C40 1.532(4) . ?
C18 H18A 0.9800 . ?
C18 H18B 0.9800 . ?
C18 H18C 0.9800 . ?
C33 H33 1.0000 . ?
C33 C38 1.519(4) . ?
C33 C34 1.532(4) . ?
C35 H35 1.0000 . ?
C35 C37 1.530(4) . ?
C35 C34 1.534(4) . ?
C14 H14A 0.9800 . ?
C14 H14B 0.9800 . ?
C14 H14C 0.9800 . ?
C26 H26A 0.9800 . ?
C26 H26B 0.9800 . ?
C26 H26C 0.9800 . ?
C30 H30A 0.9800 . ?
C30 H30B 0.9800 . ?
C30 H30C 0.9800 . ?
C40 H40 1.0000 . ?
C40 C38 1.540(4) . ?
C40 C37 1.529(4) . ?
C15 H15A 0.9800 . ?
C15 H15B 0.9800 . ?
C15 H15C 0.9800 . ?
C29 H29A 0.9800 . ?
C29 H29B 0.9800 . ?
C29 H29C 0.9800 . ?
C17 H17A 0.9800 . ?
C17 H17B 0.9800 . ?
C17 H17C 0.9800 . ?
C38 H38A 0.9900 . ?
C38 H38B 0.9900 . ?
C37 H37A 0.9900 . ?
C37 H37B 0.9900 . ?
C34 H34A 0.9900 . ?
C34 H34B 0.9900 . ?
C018 H018 0.9500 . ?
C018 C019 1.366(5) . ?
C018 C01A 1.365(5) . ?
C019 H019 0.9500 . ?
C019 C01B 1.373(5) . ?
C01A H01A 0.9500 . ?
C01A C01C 1.378(5) . ?
C01B H01B 0.9500 . ?
C01B C01D 1.389(5) . ?
C01C H01C 0.9500 . ?
C01C C01D 1.366(6) . ?
C01D H01D 0.9500 . ?

loop_
_geom_torsion_atom_site_label_1
_geom_torsion_atom_site_label_2
_geom_torsion_atom_site_label_3
_geom_torsion_atom_site_label_4
_geom_torsion
_geom_torsion_site_symmetry_1
_geom_torsion_site_symmetry_2
_geom_torsion_site_symmetry_3
_geom_torsion_site_symmetry_4
_geom_torsion_publ_flag
N2 C19 C24 C25 -1.3(3) . . . . ?
N2 C19 C24 C23 178.3(2) . . . . ?
N2 C19 C20 C28 2.6(3) . . . . ?
N2 C19 C20 C21 -177.8(2) . . . . ?
N2 C1 C2 N3 -82.7(7) . . . . ?
N2 C3 C4 C5 71.6(3) . . . . ?
N1 C1 C2 N3 102.0(7) . . . . ?
N1 C7 C12 C13 -0.5(3) . . . . ?
N1 C7 C12 C11 177.9(2) . . . . ?
N1 C7 C8 C16 5.1(4) . . . . ?
N1 C7 C8 C9 -175.8(2) . . . . ?
N1 C6 C5 C4 69.7(3) . . . . ?
N3 C31 C36 C35 179.8(2) . . . . ?
N3 C31 C32 C33 -175.1(2) . . . . ?
N3 C31 C39 C40 175.1(2) . . . . ?
C19 N2 C1 N1 -165.3(2) . . . . ?
C19 N2 C1 C2 19.2(4) . . . . ?
C19 N2 C3 C4 116.6(2) . . . . ?
C19 C24 C25 C27 -116.5(2) . . . . ?
C19 C24 C25 C26 119.3(3) . . . . ?
C19 C24 C23 C22 0.2(4) . . . . ?
C19 C20 C28 C30 -116.3(3) . . . . ?
C19 C20 C28 C29 120.3(3) . . . . ?
C19 C20 C21 C22 -1.5(4) . . . . ?
C24 C19 C20 C28 -177.4(2) . . . . ?
C24 C19 C20 C21 2.3(3) . . . . ?
C24 C23 C22 C21 0.6(4) . . . . ?
C1 N2 C19 C24 76.5(3) . . . . ?
C1 N2 C19 C20 -103.5(3) . . . . ?
C1 N2 C3 C4 -83.8(3) . . . . ?
C1 N1 C7 C12 96.9(3) . . . . ?
C1 N1 C7 C8 -84.3(3) . . . . ?
C1 N1 C6 C5 -86.4(3) . . . . ?
C7 N1 C1 N2 -170.6(2) . . . . ?
C7 N1 C1 C2 5.0(4) . . . . ?
C7 N1 C6 C5 128.6(2) . . . . ?
C7 C12 C13 C14 100.1(3) . . . . ?
C7 C12 C13 C15 -136.6(3) . . . . ?
C7 C12 C11 C10 -1.6(4) . . . . ?
C7 C8 C9 C10 -2.7(4) . . . . ?
C20 C19 C24 C25 178.6(2) . . . . ?
C20 C19 C24 C23 -1.7(3) . . . . ?
C20 C21 C22 C23 0.0(4) . . . . ?
C16 C8 C9 C10 176.5(2) . . . . ?
C2 N3 C31 C36 9.4(3) . . . . ?
C2 N3 C31 C32 -113.2(3) . . . . ?
C2 N3 C31 C39 130.5(2) . . . . ?
C25 C24 C23 C22 179.9(2) . . . . ?
C6 N1 C1 N2 43.8(3) . . . . ?
C6 N1 C1 C2 -140.6(2) . . . . ?
C6 N1 C7 C12 -116.8(2) . . . . ?
C6 N1 C7 C8 62.0(3) . . . . ?
C6 C5 C4 C3 -56.9(3) . . . . ?
C12 C7 C8 C16 -176.1(2) . . . . ?
C12 C7 C8 C9 3.0(4) . . . . ?
C12 C11 C10 C9 1.9(4) . . . . ?
C28 C20 C21 C22 178.2(2) . . . . ?
C3 N2 C19 C24 -122.9(2) . . . . ?
C3 N2 C19 C20 57.2(3) . . . . ?
C3 N2 C1 N1 34.4(3) . . . . ?
C3 N2 C1 C2 -141.1(3) . . . . ?
C8 C7 C12 C13 -179.2(2) . . . . ?
C8 C7 C12 C11 -0.9(4) . . . . ?
C8 C9 C10 C11 0.3(4) . . . . ?
C31 N3 C2 C1 -178.9(6) . . . . ?
C31 C36 C35 C37 -59.8(3) . . . . ?
C31 C36 C35 C34 59.5(3) . . . . ?
C31 C32 C33 C38 60.8(3) . . . . ?
C31 C32 C33 C34 -59.4(3) . . . . ?
C31 C39 C40 C38 -59.9(3) . . . . ?
C31 C39 C40 C37 59.8(3) . . . . ?
C23 C24 C25 C27 63.8(3) . . . . ?
C23 C24 C25 C26 -60.4(3) . . . . ?
C21 C20 C28 C30 64.0(3) . . . . ?
C21 C20 C28 C29 -59.4(3) . . . . ?
C13 C12 C11 C10 176.8(2) . . . . ?
C11 C12 C13 C14 -78.3(3) . . . . ?
C11 C12 C13 C15 45.1(3) . . . . ?
C36 C31 C32 C33 59.4(3) . . . . ?
C36 C31 C39 C40 -60.1(3) . . . . ?
C36 C35 C37 C40 59.1(3) . . . . ?
C36 C35 C34 C33 -60.3(3) . . . . ?
C32 C31 C36 C35 -59.4(3) . . . . ?
C32 C31 C39 C40 60.1(3) . . . . ?
C32 C33 C38 C40 -59.9(3) . . . . ?
C32 C33 C34 C35 60.3(3) . . . . ?
C39 C31 C36 C35 60.0(3) . . . . ?
C39 C31 C32 C33 -60.3(3) . . . . ?
C39 C40 C38 C33 59.8(3) . . . . ?
C39 C40 C37 C35 -59.4(3) . . . . ?
C18 C16 C8 C7 127.9(3) . . . . ?
C18 C16 C8 C9 -51.2(3) . . . . ?
C17 C16 C8 C7 -109.2(3) . . . . ?
C17 C16 C8 C9 71.7(3) . . . . ?
C38 C33 C34 C35 -59.6(3) . . . . ?
C38 C40 C37 C35 60.7(3) . . . . ?
C37 C35 C34 C33 59.3(3) . . . . ?
C37 C40 C38 C33 -60.3(3) . . . . ?
C34 C33 C38 C40 59.8(3) . . . . ?
C34 C35 C37 C40 -60.2(3) . . . . ?
C018 C019 C01B C01D 0.4(6) . . . . ?
C018 C01A C01C C01D 1.4(6) . . . . ?
C019 C018 C01A C01C -0.6(6) . . . . ?
C019 C01B C01D C01C 0.3(7) . . . . ?
C01A C018 C019 C01B -0.3(6) . . . . ?
C01A C01C C01D C01B -1.3(7) . . . . ?
